data_7717182
loop_
_publ_author_name
'Yakovlev, Ivan A.'
'Golubeva, Julia A.'
'Klyushova, Lyubov S.'
'Kostin, Gennadiy A.'
'Mikhailov, Artem A.'

_publ_section_title
;
 Photoinduced cytotoxic activity of a rare ruthenium nitrosyl
 phenanthroline complex showing NO generation in human cells.
;
_journal_issue 43
_journal_name_full 'Dalton transactions (Cambridge, England : 2003)'
_journal_page_first 17642
_journal_page_last 17653
_journal_paper_doi 10.1039/d4dt02653e
_journal_volume 53
_journal_year 2024
_chemical_formula_moiety 'C12 H9 N5 O6 Ru C3 H7 N O'
_chemical_formula_sum 'C15 H16 N6 O7 Ru'
_chemical_formula_weight 986.81
_chemical_name_systematic Block
_chemical_properties_physical Light-sensitive,Photo-sensitive
_space_group_crystal_system triclinic
_space_group_IT_number 2
_space_group_name_Hall '-P 1'
_space_group_name_H-M_alt 'P -1'
_atom_sites_solution_hydrogens mixed
_atom_sites_solution_primary dual
_audit_creation_date 2024-02-05
_audit_creation_method
;
Olex2 1.5
(compiled 2023.08.24 svn.re1ec1418 for OlexSys, GUI svn.r6817)
;
_audit_update_record
;
2024-02-05 deposited with the CCDC.	2024-10-01 downloaded from the CCDC.
;
_cell_angle_alpha 92.9480(10)
_cell_angle_beta 93.6620(10)
_cell_angle_gamma 103.6120(10)
_cell_formula_units_Z 1
_cell_length_a 7.08750(10)
_cell_length_b 10.3691(2)
_cell_length_c 12.6632(3)
_cell_measurement_reflns_used 9876
_cell_measurement_temperature 150.00
_cell_measurement_theta_max 31.34
_cell_measurement_theta_min 2.50
_cell_volume 900.52(3)
_computing_molecular_graphics 'Olex2 1.5 (Dolomanov et al., 2009)'
_computing_publication_material 'Olex2 1.5 (Dolomanov et al., 2009)'
_computing_structure_refinement 'SHELXL 2018/3 (Sheldrick, 2015)'
_computing_structure_solution 'SHELXT 2018/2 (Sheldrick, 2018)'
_diffrn_ambient_temperature 150.00
_diffrn_measured_fraction_theta_full 0.999
_diffrn_measured_fraction_theta_max 0.927
_diffrn_measurement_device_type 'Bruker APEX-II CCD'
_diffrn_measurement_method '\f and \w scans'
_diffrn_radiation_type MoK\a
_diffrn_radiation_wavelength 0.71073
_diffrn_reflns_av_R_equivalents 0.0245
_diffrn_reflns_av_unetI/netI 0.0263
_diffrn_reflns_Laue_measured_fraction_full 0.999
_diffrn_reflns_Laue_measured_fraction_max 0.927
_diffrn_reflns_limit_h_max 10
_diffrn_reflns_limit_h_min -10
_diffrn_reflns_limit_k_max 14
_diffrn_reflns_limit_k_min -14
_diffrn_reflns_limit_l_max 17
_diffrn_reflns_limit_l_min -18
_diffrn_reflns_number 19476
_diffrn_reflns_point_group_measured_fraction_full 0.999
_diffrn_reflns_point_group_measured_fraction_max 0.927
_diffrn_reflns_theta_full 25.242
_diffrn_reflns_theta_max 31.550
_diffrn_reflns_theta_min 1.615
_diffrn_source_current 1.4
_diffrn_source_power 0.07
_diffrn_source_voltage 50.0
_diffrn_standards_number 0
_exptl_absorpt_coefficient_mu 0.926
_exptl_absorpt_correction_T_max 0.7462
_exptl_absorpt_correction_T_min 0.6835
_exptl_absorpt_correction_type multi-scan
_exptl_absorpt_process_details
;
SADABS-2016/2 (Bruker,2016/2) was used for absorption correction.
wR2(int) was 0.1340 before and 0.0404 after correction.
The Ratio of minimum to maximum transmission is 0.9160.
The \l/2 correction factor is Not present.
;
_exptl_crystal_colour 'clear greenish orange'
_exptl_crystal_colour_lustre clear
_exptl_crystal_colour_modifier greenish
_exptl_crystal_colour_primary orange
_exptl_crystal_density_diffrn 1.820
_exptl_crystal_description block
_exptl_crystal_F_000 496
_exptl_crystal_preparation DMF
_exptl_crystal_recrystallization_method evoparation
_exptl_crystal_size_max 1
_exptl_crystal_size_mid 0.8
_exptl_crystal_size_min 0.4
_refine_diff_density_max 0.444
_refine_diff_density_min -0.544
_refine_diff_density_rms 0.070
_refine_ls_extinction_method none
_refine_ls_goodness_of_fit_ref 1.059
_refine_ls_hydrogen_treatment constr
_refine_ls_matrix_type full
_refine_ls_number_parameters 265
_refine_ls_number_reflns 5590
_refine_ls_number_restraints 0
_refine_ls_restrained_S_all 1.059
_refine_ls_R_factor_all 0.0258
_refine_ls_R_factor_gt 0.0219
_refine_ls_shift/su_max 0.001
_refine_ls_shift/su_mean 0.000
_refine_ls_structure_factor_coef Fsqd
_refine_ls_weighting_details 'w=1/[\s^2^(Fo^2^)+(0.0132P)^2^+0.6048P] where P=(Fo^2^+2Fc^2^)/3'
_refine_ls_weighting_scheme calc
_refine_ls_wR_factor_gt 0.0470
_refine_ls_wR_factor_ref 0.0485
_reflns_Friedel_coverage 0.000
_reflns_number_gt 5151
_reflns_number_total 5590
_reflns_threshold_expression 'I > 2\s(I)'
_cod_data_source_file d4dt02653e2.cif
_cod_data_source_block mo_ccu_zargarova_0m
_cod_depositor_comments 'Adding full bibliography for 7717182--7717183.cif.'
_cod_database_code 7717182
_shelx_shelxl_version_number 2018/3
_shelx_space_group_comment
;
The symmetry employed for this shelxl refinement is uniquely defined
by the following loop, which should always be used as a source of
symmetry information in preference to the above space-group names.
They are only intended as comments.
;
_shelx_estimated_absorpt_t_max 0.708
_shelx_estimated_absorpt_t_min 0.458
_olex2_refinement_description
;
1.a Rotating group:
 O002(H002)
1.b Aromatic/amide H refined with riding coordinates:
 C00J(H00J), C00K(H00K), C00L(H00L), C00M(H00M), C00N(H00N), C00O(H00O),
 C00P(H00P), C00Q(H00Q), C00R(H00R)
1.c Idealised Me refined as rotating group:
 C00S(H00A,H00B,H00C), C00T(H00D,H00E,H00F)
;
_olex2_exptl_crystal_mounting_method -
_olex2_submission_special_instructions 'No special instructions were received'

loop_
_space_group_symop_operation_xyz
'x, y, z'
'-x, -y, -z'

loop_
_atom_site_label
_atom_site_type_symbol
_atom_site_fract_x
_atom_site_fract_y
_atom_site_fract_z
_atom_site_U_iso_or_equiv
_atom_site_adp_type
_atom_site_occupancy
_atom_site_site_symmetry_order
_atom_site_calc_flag
_atom_site_refinement_flags_posn
_atom_site_refinement_flags_adp
_atom_site_refinement_flags_occupancy
_atom_site_disorder_assembly
_atom_site_disorder_group
Ru01 Ru 0.73474(2) 0.61393(2) 0.22705(2) 0.01428(3) Uani 1 1 d . . . . .
O002 O 1.01493(15) 0.67608(11) 0.24107(8) 0.0207(2) Uani 1 1 d . . . . .
H002 H 1.049289 0.757475 0.272164 0.031 Uiso 1 1 d R U . . .
O003 O 0.31255(16) 0.53381(12) 0.19004(9) 0.0272(2) Uani 1 1 d . . . . .
O004 O 0.33661(18) 0.32187(11) 0.33340(10) 0.0292(3) Uani 1 1 d . . . . .
O005 O 0.8251(2) 0.84622(11) 0.10201(10) 0.0319(3) Uani 1 1 d . . . . .
N006 N 0.75794(17) 0.49832(11) 0.35610(9) 0.0144(2) Uani 1 1 d . . . . .
N007 N 0.78511(17) 0.44180(11) 0.14929(9) 0.0157(2) Uani 1 1 d . . . . .
O008 O 0.8659(2) 0.84786(12) 0.37076(10) 0.0348(3) Uani 1 1 d . . . . .
N009 N 0.73621(19) 0.72817(12) 0.09533(10) 0.0206(2) Uani 1 1 d . . . . .
O00A O 0.64701(19) 0.67619(12) 0.01061(9) 0.0319(3) Uani 1 1 d . . . . .
N00B N 0.7174(2) 0.77872(12) 0.32161(10) 0.0220(3) Uani 1 1 d . . . . .
O00C O 0.5588(2) 0.80554(13) 0.33124(12) 0.0413(3) Uani 1 1 d . . . . .
N00D N 0.3346(2) 0.11093(13) 0.27211(11) 0.0239(3) Uani 1 1 d . . . . .
N00E N 0.47855(18) 0.56023(12) 0.20677(9) 0.0178(2) Uani 1 1 d . . . . .
C00F C 0.8086(2) 0.34826(13) 0.21753(11) 0.0154(2) Uani 1 1 d . . . . .
C00G C 0.7932(2) 0.37805(13) 0.32759(11) 0.0146(2) Uani 1 1 d . . . . .
C00H C 0.8420(2) 0.22523(14) 0.18290(12) 0.0183(3) Uani 1 1 d . . . . .
C00I C 0.8098(2) 0.28382(14) 0.40110(11) 0.0171(3) Uani 1 1 d . . . . .
C00J C 0.7394(2) 0.52808(14) 0.45771(11) 0.0177(3) Uani 1 1 d . . . . .
H00J H 0.715123 0.611856 0.477884 0.021 Uiso 1 1 calc R U . . .
C00K C 0.8425(2) 0.15869(14) 0.36408(12) 0.0211(3) Uani 1 1 d . . . . .
H00K H 0.853928 0.094419 0.413409 0.025 Uiso 1 1 calc R U . . .
C00L C 0.3349(2) 0.23860(15) 0.26088(13) 0.0239(3) Uani 1 1 d . . . . .
H00L H 0.333683 0.267057 0.190772 0.029 Uiso 1 1 calc R U . . .
C00M C 0.8576(2) 0.13058(14) 0.25942(13) 0.0213(3) Uani 1 1 d . . . . .
H00M H 0.878800 0.046759 0.236645 0.026 Uiso 1 1 calc R U . . .
C00N C 0.7546(2) 0.43944(15) 0.53585(12) 0.0204(3) Uani 1 1 d . . . . .
H00N H 0.741571 0.463522 0.607944 0.025 Uiso 1 1 calc R U . . .
C00O C 0.7969(2) 0.41651(15) 0.04638(11) 0.0194(3) Uani 1 1 d . . . . .
H00O H 0.778779 0.481130 -0.001311 0.023 Uiso 1 1 calc R U . . .
C00P C 0.7883(2) 0.31815(15) 0.50803(12) 0.0207(3) Uani 1 1 d . . . . .
H00P H 0.797150 0.257237 0.560586 0.025 Uiso 1 1 calc R U . . .
C00Q C 0.8567(2) 0.20223(15) 0.07346(12) 0.0226(3) Uani 1 1 d . . . . .
H00Q H 0.881284 0.120968 0.046712 0.027 Uiso 1 1 calc R U . . .
C00R C 0.8353(2) 0.29784(16) 0.00565(12) 0.0235(3) Uani 1 1 d . . . . .
H00R H 0.846377 0.283685 -0.068176 0.028 Uiso 1 1 calc R U . . .
C00S C 0.3269(3) 0.05798(17) 0.37598(14) 0.0305(4) Uani 1 1 d . . . . .
H00A H 0.355181 0.131514 0.430863 0.046 Uiso 1 1 calc R U . . .
H00B H 0.423728 0.004857 0.384637 0.046 Uiso 1 1 calc R U . . .
H00C H 0.196707 0.001778 0.382619 0.046 Uiso 1 1 calc R U . . .
C00T C 0.3246(3) 0.01906(18) 0.18017(16) 0.0368(4) Uani 1 1 d . . . . .
H00D H 0.201233 -0.048522 0.175922 0.055 Uiso 1 1 calc R U . . .
H00E H 0.433343 -0.024201 0.186820 0.055 Uiso 1 1 calc R U . . .
H00F H 0.332520 0.067948 0.115758 0.055 Uiso 1 1 calc R U . . .

loop_
_atom_site_aniso_label
_atom_site_aniso_U_11
_atom_site_aniso_U_22
_atom_site_aniso_U_33
_atom_site_aniso_U_23
_atom_site_aniso_U_13
_atom_site_aniso_U_12
Ru01 0.01868(6) 0.01304(5) 0.01245(5) 0.00204(4) 0.00262(4) 0.00585(4)
O002 0.0200(5) 0.0215(5) 0.0198(5) 0.0016(4) 0.0023(4) 0.0033(4)
O003 0.0214(5) 0.0393(7) 0.0230(6) 0.0059(5) 0.0013(4) 0.0108(5)
O004 0.0330(6) 0.0205(5) 0.0338(7) -0.0021(5) 0.0023(5) 0.0067(5)
O005 0.0494(8) 0.0181(5) 0.0282(6) 0.0062(5) 0.0084(6) 0.0058(5)
N006 0.0164(5) 0.0140(5) 0.0133(5) 0.0017(4) 0.0021(4) 0.0045(4)
N007 0.0195(6) 0.0151(5) 0.0130(5) 0.0006(4) 0.0020(4) 0.0052(4)
O008 0.0445(7) 0.0229(6) 0.0351(7) -0.0078(5) -0.0027(6) 0.0078(5)
N009 0.0256(6) 0.0205(6) 0.0190(6) 0.0050(5) 0.0052(5) 0.0104(5)
O00A 0.0395(7) 0.0339(7) 0.0206(6) 0.0078(5) -0.0058(5) 0.0063(5)
N00B 0.0332(7) 0.0157(6) 0.0196(6) 0.0045(5) 0.0076(5) 0.0089(5)
O00C 0.0406(7) 0.0332(7) 0.0556(9) -0.0073(6) 0.0146(7) 0.0192(6)
N00D 0.0270(7) 0.0202(6) 0.0243(7) -0.0011(5) 0.0030(5) 0.0052(5)
N00E 0.0235(6) 0.0195(6) 0.0130(5) 0.0036(4) 0.0029(5) 0.0094(5)
C00F 0.0168(6) 0.0154(6) 0.0141(6) 0.0001(5) 0.0019(5) 0.0042(5)
C00G 0.0153(6) 0.0142(6) 0.0147(6) 0.0014(5) 0.0015(5) 0.0040(5)
C00H 0.0187(6) 0.0168(6) 0.0200(7) -0.0009(5) 0.0024(5) 0.0053(5)
C00I 0.0182(6) 0.0163(6) 0.0175(6) 0.0038(5) 0.0013(5) 0.0047(5)
C00J 0.0207(7) 0.0175(6) 0.0153(6) -0.0002(5) 0.0035(5) 0.0052(5)
C00K 0.0244(7) 0.0163(6) 0.0246(7) 0.0059(5) 0.0023(6) 0.0079(6)
C00L 0.0223(7) 0.0220(7) 0.0267(8) 0.0033(6) 0.0013(6) 0.0041(6)
C00M 0.0240(7) 0.0159(6) 0.0258(8) 0.0008(5) 0.0031(6) 0.0081(6)
C00N 0.0233(7) 0.0248(7) 0.0133(6) 0.0023(5) 0.0035(5) 0.0054(6)
C00O 0.0242(7) 0.0205(7) 0.0137(6) 0.0009(5) 0.0017(5) 0.0058(6)
C00P 0.0251(7) 0.0219(7) 0.0159(7) 0.0068(5) 0.0020(6) 0.0060(6)
C00Q 0.0271(7) 0.0206(7) 0.0212(7) -0.0049(5) 0.0040(6) 0.0089(6)
C00R 0.0293(8) 0.0260(8) 0.0156(7) -0.0041(6) 0.0039(6) 0.0081(6)
C00S 0.0343(9) 0.0258(8) 0.0333(9) 0.0072(7) 0.0059(7) 0.0088(7)
C00T 0.0426(10) 0.0291(9) 0.0367(10) -0.0108(7) 0.0024(8) 0.0073(8)

loop_
_atom_type_symbol
_atom_type_description
_atom_type_scat_dispersion_real
_atom_type_scat_dispersion_imag
_atom_type_scat_source
C C 0.0033 0.0016 'International Tables Vol C Tables 4.2.6.8 and 6.1.1.4'
H H 0.0000 0.0000 'International Tables Vol C Tables 4.2.6.8 and 6.1.1.4'
N N 0.0061 0.0033 'International Tables Vol C Tables 4.2.6.8 and 6.1.1.4'
O O 0.0106 0.0060 'International Tables Vol C Tables 4.2.6.8 and 6.1.1.4'
Ru Ru -1.2594 0.8363 'International Tables Vol C Tables 4.2.6.8 and 6.1.1.4'

loop_
_geom_angle_atom_site_label_1
_geom_angle_atom_site_label_2
_geom_angle_atom_site_label_3
_geom_angle
_geom_angle_site_symmetry_1
_geom_angle_site_symmetry_3
_geom_angle_publ_flag
O002 Ru01 N006 88.20(4) . . ?
O002 Ru01 N007 85.30(5) . . ?
O002 Ru01 N009 87.33(5) . . ?
O002 Ru01 N00B 88.80(5) . . ?
N006 Ru01 N007 79.29(4) . . ?
N009 Ru01 N006 174.97(5) . . ?
N009 Ru01 N007 98.04(5) . . ?
N00B Ru01 N006 93.73(5) . . ?
N00B Ru01 N007 170.98(5) . . ?
N00B Ru01 N009 88.47(5) . . ?
N00E Ru01 O002 176.72(5) . . ?
N00E Ru01 N006 94.93(5) . . ?
N00E Ru01 N007 94.27(5) . . ?
N00E Ru01 N009 89.51(5) . . ?
N00E Ru01 N00B 92.00(5) . . ?
Ru01 O002 H002 110.3 . . ?
C00G N006 Ru01 113.17(9) . . ?
C00J N006 Ru01 127.99(10) . . ?
C00J N006 C00G 118.83(12) . . ?
C00F N007 Ru01 112.75(9) . . ?
C00O N007 Ru01 128.43(10) . . ?
C00O N007 C00F 118.82(12) . . ?
O005 N009 Ru01 120.31(10) . . ?
O005 N009 O00A 120.26(13) . . ?
O00A N009 Ru01 119.43(10) . . ?
O008 N00B Ru01 119.66(10) . . ?
O00C N00B Ru01 120.14(11) . . ?
O00C N00B O008 120.17(13) . . ?
C00L N00D C00S 120.70(14) . . ?
C00L N00D C00T 120.99(15) . . ?
C00S N00D C00T 118.09(14) . . ?
O003 N00E Ru01 174.99(12) . . ?
N007 C00F C00G 117.41(12) . . ?
N007 C00F C00H 122.46(13) . . ?
C00H C00F C00G 120.11(13) . . ?
N006 C00G C00F 117.37(12) . . ?
N006 C00G C00I 122.68(12) . . ?
C00I C00G C00F 119.94(12) . . ?
C00F C00H C00M 118.87(13) . . ?
C00F C00H C00Q 117.34(13) . . ?
C00Q C00H C00M 123.79(13) . . ?
C00G C00I C00K 119.07(13) . . ?
C00G C00I C00P 117.07(13) . . ?
C00P C00I C00K 123.84(13) . . ?
N006 C00J H00J 119.1 . . ?
N006 C00J C00N 121.88(13) . . ?
C00N C00J H00J 119.1 . . ?
C00I C00K H00K 119.5 . . ?
C00M C00K C00I 120.94(13) . . ?
C00M C00K H00K 119.5 . . ?
O004 C00L N00D 125.50(16) . . ?
O004 C00L H00L 117.3 . . ?
N00D C00L H00L 117.3 . . ?
C00H C00M H00M 119.5 . . ?
C00K C00M C00H 121.07(13) . . ?
C00K C00M H00M 119.5 . . ?
C00J C00N H00N 120.1 . . ?
C00P C00N C00J 119.78(13) . . ?
C00P C00N H00N 120.1 . . ?
N007 C00O H00O 118.8 . . ?
N007 C00O C00R 122.30(14) . . ?
C00R C00O H00O 118.8 . . ?
C00I C00P H00P 120.1 . . ?
C00N C00P C00I 119.76(13) . . ?
C00N C00P H00P 120.1 . . ?
C00H C00Q H00Q 120.2 . . ?
C00R C00Q C00H 119.67(14) . . ?
C00R C00Q H00Q 120.2 . . ?
C00O C00R H00R 120.3 . . ?
C00Q C00R C00O 119.38(14) . . ?
C00Q C00R H00R 120.3 . . ?
N00D C00S H00A 109.5 . . ?
N00D C00S H00B 109.5 . . ?
N00D C00S H00C 109.5 . . ?
H00A C00S H00B 109.5 . . ?
H00A C00S H00C 109.5 . . ?
H00B C00S H00C 109.5 . . ?
N00D C00T H00D 109.5 . . ?
N00D C00T H00E 109.5 . . ?
N00D C00T H00F 109.5 . . ?
H00D C00T H00E 109.5 . . ?
H00D C00T H00F 109.5 . . ?
H00E C00T H00F 109.5 . . ?

loop_
_geom_bond_atom_site_label_1
_geom_bond_atom_site_label_2
_geom_bond_distance
_geom_bond_site_symmetry_2
_geom_bond_publ_flag
Ru01 O002 1.9316(10) . ?
Ru01 N006 2.0964(11) . ?
Ru01 N007 2.1087(11) . ?
Ru01 N009 2.0940(12) . ?
Ru01 N00B 2.0679(12) . ?
Ru01 N00E 1.7671(13) . ?
O002 H002 0.8851 . ?
O003 N00E 1.1466(16) . ?
O004 C00L 1.2253(19) . ?
O005 N009 1.2336(17) . ?
N006 C00G 1.3637(17) . ?
N006 C00J 1.3296(18) . ?
N007 C00F 1.3634(18) . ?
N007 C00O 1.3278(18) . ?
O008 N00B 1.2348(18) . ?
N009 O00A 1.2388(17) . ?
N00B O00C 1.2315(18) . ?
N00D C00L 1.338(2) . ?
N00D C00S 1.450(2) . ?
N00D C00T 1.453(2) . ?
C00F C00G 1.4285(19) . ?
C00F C00H 1.4048(19) . ?
C00G C00I 1.4031(19) . ?
C00H C00M 1.432(2) . ?
C00H C00Q 1.409(2) . ?
C00I C00K 1.432(2) . ?
C00I C00P 1.409(2) . ?
C00J H00J 0.9500 . ?
C00J C00N 1.401(2) . ?
C00K H00K 0.9500 . ?
C00K C00M 1.359(2) . ?
C00L H00L 0.9500 . ?
C00M H00M 0.9500 . ?
C00N H00N 0.9500 . ?
C00N C00P 1.367(2) . ?
C00O H00O 0.9500 . ?
C00O C00R 1.401(2) . ?
C00P H00P 0.9500 . ?
C00Q H00Q 0.9500 . ?
C00Q C00R 1.373(2) . ?
C00R H00R 0.9500 . ?
C00S H00A 0.9800 . ?
C00S H00B 0.9800 . ?
C00S H00C 0.9800 . ?
C00T H00D 0.9800 . ?
C00T H00E 0.9800 . ?
C00T H00F 0.9800 . ?

loop_
_geom_torsion_atom_site_label_1
_geom_torsion_atom_site_label_2
_geom_torsion_atom_site_label_3
_geom_torsion_atom_site_label_4
_geom_torsion
_geom_torsion_site_symmetry_1
_geom_torsion_site_symmetry_2
_geom_torsion_site_symmetry_3
_geom_torsion_site_symmetry_4
_geom_torsion_publ_flag
Ru01 N006 C00G C00F -0.09(15) . . . . ?
Ru01 N006 C00G C00I -178.61(11) . . . . ?
Ru01 N006 C00J C00N 178.61(10) . . . . ?
Ru01 N007 C00F C00G 0.96(16) . . . . ?
Ru01 N007 C00F C00H 179.42(11) . . . . ?
Ru01 N007 C00O C00R 178.67(11) . . . . ?
N006 C00G C00I C00K 178.61(13) . . . . ?
N006 C00G C00I C00P 0.0(2) . . . . ?
N006 C00J C00N C00P -0.4(2) . . . . ?
N007 C00F C00G N006 -0.60(19) . . . . ?
N007 C00F C00G C00I 177.96(12) . . . . ?
N007 C00F C00H C00M -177.64(13) . . . . ?
N007 C00F C00H C00Q 1.9(2) . . . . ?
N007 C00O C00R C00Q 1.7(2) . . . . ?
C00F N007 C00O C00R -0.9(2) . . . . ?
C00F C00G C00I C00K 0.1(2) . . . . ?
C00F C00G C00I C00P -178.44(13) . . . . ?
C00F C00H C00M C00K -0.6(2) . . . . ?
C00F C00H C00Q C00R -1.0(2) . . . . ?
C00G N006 C00J C00N -0.1(2) . . . . ?
C00G C00F C00H C00M 0.8(2) . . . . ?
C00G C00F C00H C00Q -179.69(13) . . . . ?
C00G C00I C00K C00M 0.0(2) . . . . ?
C00G C00I C00P C00N -0.6(2) . . . . ?
C00H C00F C00G N006 -179.09(12) . . . . ?
C00H C00F C00G C00I -0.5(2) . . . . ?
C00H C00Q C00R C00O -0.7(2) . . . . ?
C00I C00K C00M C00H 0.3(2) . . . . ?
C00J N006 C00G C00F 178.83(13) . . . . ?
C00J N006 C00G C00I 0.3(2) . . . . ?
C00J C00N C00P C00I 0.8(2) . . . . ?
C00K C00I C00P C00N -179.08(14) . . . . ?
C00M C00H C00Q C00R 178.50(15) . . . . ?
C00O N007 C00F C00G -179.42(13) . . . . ?
C00O N007 C00F C00H -1.0(2) . . . . ?
C00P C00I C00K C00M 178.48(15) . . . . ?
C00Q C00H C00M C00K 179.85(15) . . . . ?
C00S N00D C00L O004 3.0(3) . . . . ?
C00T N00D C00L O004 177.49(16) . . . . ?
